data_2100234
loop_
_publ_author_name
'Oswald, Iain D. H.'
'Motherwell, W. D. Samuel'
'Parsons, Simon'

_publ_section_title
;
 Formation of quinol co-crystals with hydrogen-bond acceptors
;
_journal_issue 1
_journal_name_full 'Acta Crystallographica Section B'
_journal_page_first 46
_journal_page_last 57
_journal_paper_doi 10.1107/S0108768104028605
_journal_volume 61
_journal_year 2005
_chemical_formula_moiety 2(C5H11NO)(C6H6O2)
_chemical_formula_sum 'C16 H28 N2 O4'
_chemical_formula_weight 312.4082
_chemical_name_common quinol:2(N-methylmorpholine)
_chemical_name_systematic 'N-methylmorpholine hemi-quinol'
_space_group_IT_number 2
_symmetry_cell_setting triclinic
_symmetry_space_group_name_Hall '-P 1'
_symmetry_space_group_name_H-M 'P -1'
_atom_sites_solution_hydrogens geom
_atom_sites_solution_primary direct
_atom_sites_solution_secondary difmap
_audit_creation_method SHELXL-97
_cell_angle_alpha 106.182(3)
_cell_angle_beta 104.481(3)
_cell_angle_gamma 106.201(2)
_cell_formula_units_Z 1
_cell_length_a 6.9612(10)
_cell_length_b 7.3146(11)
_cell_length_c 9.659(2)
_cell_measurement_reflns_used 2797
_cell_measurement_temperature 150(2)
_cell_measurement_theta_max 28.75
_cell_measurement_theta_min 2.35
_cell_volume 423.96(13)
_computing_cell_refinement 'Bruker SMART'
_computing_data_collection 'Bruker SMART'
_computing_data_reduction 'Bruker SHELXTL'
_computing_molecular_graphics 'Bruker SHELXTL'
_computing_publication_material 'Bruker SHELXTL'
_computing_structure_refinement 'SHELXL-97 (Sheldrick, 1997b)'
_computing_structure_solution 'SHELXS-97 (Sheldrick, 1997b)'
_diffrn_ambient_temperature 150(2)
_diffrn_measured_fraction_theta_full 0.900
_diffrn_measured_fraction_theta_max 0.900
_diffrn_measurement_device_type 'CCD area detector'
_diffrn_measurement_method '\w scans'
_diffrn_radiation_monochromator graphite
_diffrn_radiation_source 'fine-focus sealed tube'
_diffrn_radiation_type MoK\a
_diffrn_radiation_wavelength 0.71073
_diffrn_reflns_av_R_equivalents 0.0199
_diffrn_reflns_av_sigmaI/netI 0.0284
_diffrn_reflns_limit_h_max 9
_diffrn_reflns_limit_h_min -9
_diffrn_reflns_limit_k_max 9
_diffrn_reflns_limit_k_min -9
_diffrn_reflns_limit_l_max 13
_diffrn_reflns_limit_l_min -12
_diffrn_reflns_number 3788
_diffrn_reflns_theta_full 28.75
_diffrn_reflns_theta_max 28.75
_diffrn_reflns_theta_min 2.35
_diffrn_standards_decay_% 0
_diffrn_standards_number 0
_exptl_absorpt_coefficient_mu 0.087
_exptl_absorpt_correction_T_max 1
_exptl_absorpt_correction_T_min 0.774
_exptl_absorpt_correction_type multi-scan
_exptl_absorpt_process_details SADABS
_exptl_crystal_colour Colourless
_exptl_crystal_density_diffrn 1.224
_exptl_crystal_density_method 'not measured'
_exptl_crystal_description Cylinder
_exptl_crystal_F_000 170
_exptl_crystal_size_max 1
_exptl_crystal_size_mid 0.38
_exptl_crystal_size_min 0.38
_refine_diff_density_max 0.239
_refine_diff_density_min -0.265
_refine_ls_extinction_coef 0.29(4)
_refine_ls_extinction_expression Fc^*^=kFc[1+0.001xFc^2^\l^3^/sin(2\q)]^-1/4^
_refine_ls_extinction_method SHELXL
_refine_ls_goodness_of_fit_ref 1.070
_refine_ls_hydrogen_treatment mixed
_refine_ls_matrix_type full
_refine_ls_number_parameters 106
_refine_ls_number_reflns 1972
_refine_ls_number_restraints 0
_refine_ls_restrained_S_all 1.070
_refine_ls_R_factor_all 0.0482
_refine_ls_R_factor_gt 0.0452
_refine_ls_shift/su_max 0.000
_refine_ls_shift/su_mean 0.000
_refine_ls_structure_factor_coef Fsqd
_refine_ls_weighting_details 'calc w=1/[\s^2^(Fo^2^)+(0.0630P)^2^+0.0864P] where P=(Fo^2^+2Fc^2^)/3'
_refine_ls_weighting_scheme calc
_refine_ls_wR_factor_gt 0.1170
_refine_ls_wR_factor_ref 0.1199
_reflns_number_gt 1794
_reflns_number_total 1972
_reflns_threshold_expression >2sigma(I)
_cod_data_source_file ws5013.cif
_cod_data_source_block 7
_cod_depositor_comments
;
The following automatic conversions were performed:

'_exptl_absorpt_correction_type' value 'Multi-scan' changed to
'multi-scan' according to
/home/saulius/struct/CIF-dictionaries/cif_core.dic dictionary named
'cif_core.dic' version 2.4.1 from 2010-06-29.

Automatic conversion script
Id: cif_fix_values 1715 2011-07-08 13:25:40Z adriana 
;
_cod_original_cell_volume 423.94(12)
_cod_original_sg_symbol_H-M P-1
_cod_database_code 2100234

loop_
_symmetry_equiv_pos_as_xyz
'x, y, z'
'-x, -y, -z'

loop_
_atom_site_label
_atom_site_fract_x
_atom_site_fract_y
_atom_site_fract_z
_atom_site_U_iso_or_equiv
_atom_site_adp_type
_atom_site_calc_flag
_atom_site_refinement_flags
_atom_site_occupancy
_atom_site_disorder_assembly
_atom_site_disorder_group
_atom_site_type_symbol
O1A 0.41864(14) 0.24781(13) 0.66204(10) 0.0372(3) Uani d . 1 . . O
H1A 0.332(3) 0.269(3) 0.712(2) 0.061(5) Uiso d . 1 . . H
C1A 0.45668(16) 0.37535(16) 0.58385(12) 0.0281(3) Uani d . 1 . . C
C2A 0.40603(17) 0.54952(16) 0.60802(12) 0.0289(3) Uani d . 1 . . C
H2A 0.3414 0.5844 0.6821 0.035 Uiso calc R 1 . . H
C3A 0.44913(17) 0.67307(16) 0.52471(12) 0.0293(3) Uani d . 1 . . C
H3A 0.4137 0.7918 0.5423 0.035 Uiso calc R 1 . . H
C1S 0.0212(2) 0.39650(18) 0.79816(15) 0.0369(3) Uani d . 1 . . C
H1S1 -0.0952 0.3682 0.8385 0.055 Uiso calc R 1 . . H
H1S2 -0.0370 0.3836 0.6909 0.055 Uiso calc R 1 . . H
H1S3 0.1260 0.5362 0.8605 0.055 Uiso calc R 1 . . H
N1S 0.12536(14) 0.24977(13) 0.80499(10) 0.0254(2) Uani d . 1 . . N
C2S -0.03361(18) 0.03902(16) 0.72026(13) 0.0311(3) Uani d . 1 . . C
H2S1 -0.1006 0.0187 0.6111 0.037 Uiso calc R 1 . . H
H2S2 -0.1474 0.0169 0.7651 0.037 Uiso calc R 1 . . H
C3S 0.0714(2) -0.11455(16) 0.72879(13) 0.0345(3) Uani d . 1 . . C
H3S1 -0.0384 -0.2553 0.6734 0.041 Uiso calc R 1 . . H
H3S2 0.1775 -0.0988 0.6769 0.041 Uiso calc R 1 . . H
O4S 0.17518(14) -0.08750(12) 0.88378(10) 0.0349(2) Uani d . 1 . . O
C5S 0.32736(19) 0.11710(17) 0.96806(13) 0.0340(3) Uani d . 1 . . C
H5S1 0.4406 0.1422 0.9230 0.041 Uiso calc R 1 . . H
H5S2 0.3955 0.1341 1.0763 0.041 Uiso calc R 1 . . H
C6S 0.22386(18) 0.27224(16) 0.96507(12) 0.0291(3) Uani d . 1 . . C
H6S1 0.1134 0.2507 1.0129 0.035 Uiso calc R 1 . . H
H6S2 0.3328 0.4127 1.0250 0.035 Uiso calc R 1 . . H

loop_
_atom_site_aniso_label
_atom_site_aniso_U_11
_atom_site_aniso_U_22
_atom_site_aniso_U_33
_atom_site_aniso_U_12
_atom_site_aniso_U_13
_atom_site_aniso_U_23
O1A 0.0437(5) 0.0412(5) 0.0438(5) 0.0203(4) 0.0265(4) 0.0267(4)
C1A 0.0256(5) 0.0294(5) 0.0264(5) 0.0057(4) 0.0082(4) 0.0120(4)
C2A 0.0273(5) 0.0305(5) 0.0258(5) 0.0071(4) 0.0113(4) 0.0080(4)
C3A 0.0279(5) 0.0283(5) 0.0302(5) 0.0090(4) 0.0105(4) 0.0101(4)
C1S 0.0399(6) 0.0317(6) 0.0490(7) 0.0206(5) 0.0191(5) 0.0195(5)
N1S 0.0283(4) 0.0215(4) 0.0296(5) 0.0108(3) 0.0117(4) 0.0114(3)
C2S 0.0301(5) 0.0256(5) 0.0320(5) 0.0079(4) 0.0060(4) 0.0097(4)
C3S 0.0426(6) 0.0226(5) 0.0346(6) 0.0115(4) 0.0111(5) 0.0087(4)
O4S 0.0409(5) 0.0250(4) 0.0393(5) 0.0114(3) 0.0107(4) 0.0168(3)
C5S 0.0335(6) 0.0299(6) 0.0350(6) 0.0101(4) 0.0056(5) 0.0146(5)
C6S 0.0332(5) 0.0238(5) 0.0277(5) 0.0079(4) 0.0109(4) 0.0089(4)

loop_
_atom_type_symbol
_atom_type_description
_atom_type_scat_dispersion_real
_atom_type_scat_dispersion_imag
_atom_type_scat_source
C C 0.0033 0.0016 'International Tables Vol C Tables 4.2.6.8 and 6.1.1.4'
H H 0.0000 0.0000 'International Tables Vol C Tables 4.2.6.8 and 6.1.1.4'
N N 0.0061 0.0033 'International Tables Vol C Tables 4.2.6.8 and 6.1.1.4'
O O 0.0106 0.0060 'International Tables Vol C Tables 4.2.6.8 and 6.1.1.4'

loop_
_geom_angle_atom_site_label_1
_geom_angle_atom_site_label_2
_geom_angle_atom_site_label_3
_geom_angle_site_symmetry_1
_geom_angle_site_symmetry_3
_geom_angle
C1A O1A H1A . . 113.1(12)
O1A C1A C3A . 2_666 117.77(10)
O1A C1A C2A . . 123.32(10)
C3A C1A C2A 2_666 . 118.91(10)
C1A C2A C3A . . 120.48(10)
C1A C2A H2A . . 119.8
C3A C2A H2A . . 119.8
C1A C3A C2A 2_666 . 120.60(10)
C1A C3A H3A 2_666 . 119.7
C2A C3A H3A . . 119.7
N1S C1S H1S1 . . 109.5
N1S C1S H1S2 . . 109.5
H1S1 C1S H1S2 . . 109.5
N1S C1S H1S3 . . 109.5
H1S1 C1S H1S3 . . 109.5
H1S2 C1S H1S3 . . 109.5
C1S N1S C6S . . 110.85(9)
C1S N1S C2S . . 109.85(9)
C6S N1S C2S . . 107.86(8)
N1S C2S C3S . . 110.40(9)
N1S C2S H2S1 . . 109.6
C3S C2S H2S1 . . 109.6
N1S C2S H2S2 . . 109.6
C3S C2S H2S2 . . 109.6
H2S1 C2S H2S2 . . 108.1
O4S C3S C2S . . 111.62(9)
O4S C3S H3S1 . . 109.3
C2S C3S H3S1 . . 109.3
O4S C3S H3S2 . . 109.3
C2S C3S H3S2 . . 109.3
H3S1 C3S H3S2 . . 108.0
C3S O4S C5S . . 110.45(8)
O4S C5S C6S . . 111.47(9)
O4S C5S H5S1 . . 109.3
C6S C5S H5S1 . . 109.3
O4S C5S H5S2 . . 109.3
C6S C5S H5S2 . . 109.3
H5S1 C5S H5S2 . . 108.0
N1S C6S C5S . . 109.56(9)
N1S C6S H6S1 . . 109.8
C5S C6S H6S1 . . 109.8
N1S C6S H6S2 . . 109.8
C5S C6S H6S2 . . 109.8
H6S1 C6S H6S2 . . 108.2

loop_
_geom_bond_atom_site_label_1
_geom_bond_atom_site_label_2
_geom_bond_site_symmetry_2
_geom_bond_distance
_geom_bond_publ_flag
O1A C1A . 1.3659(13) ?
O1A H1A . 0.887(19) ?
C1A C3A 2_666 1.3861(16) ?
C1A C2A . 1.3886(16) ?
C2A C3A . 1.3889(15) ?
C2A H2A . 0.9500 ?
C3A C1A 2_666 1.3861(16) ?
C3A H3A . 0.9500 ?
C1S N1S . 1.4599(13) ?
C1S H1S1 . 0.9800 ?
C1S H1S2 . 0.9800 ?
C1S H1S3 . 0.9800 ?
N1S C6S . 1.4674(14) ?
N1S C2S . 1.4706(13) ?
C2S C3S . 1.5110(15) ?
C2S H2S1 . 0.9900 ?
C2S H2S2 . 0.9900 ?
C3S O4S . 1.4199(14) ?
C3S H3S1 . 0.9900 ?
C3S H3S2 . 0.9900 ?
O4S C5S . 1.4246(14) ?
C5S C6S . 1.5072(15) ?
C5S H5S1 . 0.9900 ?
C5S H5S2 . 0.9900 ?
C6S H6S1 . 0.9900 ?
C6S H6S2 . 0.9900 ?
